data_7229663
loop_
_publ_author_name
'Bujak, Maciej'
'Podsiad\/lo, Marcin'
'Katrusiak, Andrzej'

_publ_section_title
;
 Loose crystals engineered by mismatched halogen bonds in hexachloroethane
;
_journal_issue 3
_journal_name_full CrystEngComm
_journal_page_first 328
_journal_paper_doi 10.1039/C7CE01980G
_journal_volume 20
_journal_year 2018
_chemical_formula_moiety 'C2 Cl6'
_chemical_formula_sum 'C2 Cl6'
_chemical_formula_weight 236.72
_chemical_name_systematic
; 
 Hexachloroethane
;
_space_group_IT_number 62
_space_group_name_Hall '-P 2ac 2n'
_space_group_name_H-M_alt 'P n m a'
_symmetry_cell_setting orthorhombic
_symmetry_space_group_name_Hall '-P 2ac 2n'
_symmetry_space_group_name_H-M 'P n m a'
_atom_sites_solution_primary direct
_atom_sites_solution_secondary difmap
_audit_creation_method SHELXL-97
_audit_update_record
;
2017-10-27 deposited with the CCDC.
2017-12-07 downloaded from the CCDC.
;
_cell_angle_alpha 90.00
_cell_angle_beta 90.00
_cell_angle_gamma 90.00
_cell_formula_units_Z 4
_cell_length_a 11.2102(3)
_cell_length_b 10.0001(3)
_cell_length_c 6.33101(16)
_cell_measurement_reflns_used 4116
_cell_measurement_temperature 85.0(5)
_cell_measurement_theta_max 29.51
_cell_measurement_theta_min 3.21
_cell_volume 709.73(3)
_computing_cell_refinement 'CrysAlisPro (Oxford Diffraction Ltd., 2010)'
_computing_data_collection 'CrysAlis CCD (Oxford Diffraction Ltd., 2010)'
_computing_data_reduction 'CrysAlisPro (Oxford Diffraction Ltd., 2010)'
_computing_molecular_graphics 'Mercury (Macrae at al., 2008)'
_computing_publication_material 'SHELXL-97 (Sheldrick, 2008, 2015)'
_computing_structure_refinement 'SHELXL-97 (Sheldrick, 2008, 2015)'
_computing_structure_solution 'SHELXS-97 (Sheldrick, 2008)'
_diffrn_ambient_temperature 85.0(5)
_diffrn_measured_fraction_theta_full 0.982
_diffrn_measured_fraction_theta_max 0.982
_diffrn_measurement_device_type Xcalibur
_diffrn_measurement_method \w-scans
_diffrn_radiation_monochromator graphite
_diffrn_radiation_source 'fine-focus sealed tube'
_diffrn_radiation_type MoK\a
_diffrn_radiation_wavelength 0.71073
_diffrn_reflns_av_R_equivalents 0.0114
_diffrn_reflns_av_sigmaI/netI 0.0075
_diffrn_reflns_limit_h_max 14
_diffrn_reflns_limit_h_min -15
_diffrn_reflns_limit_k_max 13
_diffrn_reflns_limit_k_min -13
_diffrn_reflns_limit_l_max 7
_diffrn_reflns_limit_l_min -8
_diffrn_reflns_number 5304
_diffrn_reflns_theta_full 28.99
_diffrn_reflns_theta_max 28.99
_diffrn_reflns_theta_min 3.70
_exptl_absorpt_coefficient_mu 2.306
_exptl_absorpt_correction_T_max 1.000
_exptl_absorpt_correction_T_min 0.807
_exptl_absorpt_correction_type multi-scan
_exptl_absorpt_process_details
;
CrysAlisPro, Oxford Diffraction Ltd., 2010
;
_exptl_crystal_colour colourless
_exptl_crystal_density_diffrn 2.215
_exptl_crystal_density_method 'not measured'
_exptl_crystal_description irregular
_exptl_crystal_F_000 456
_exptl_crystal_size_max 0.33
_exptl_crystal_size_mid 0.26
_exptl_crystal_size_min 0.22
_refine_diff_density_max 0.436
_refine_diff_density_min -0.225
_refine_diff_density_rms 0.041
_refine_ls_extinction_coef 0.0037(4)
_refine_ls_extinction_expression Fc\^*\^=kFc[1+0.001xFc\^2\^\l\^3\^/sin(2\q)]\^-1/4
_refine_ls_extinction_method SHELXL
_refine_ls_goodness_of_fit_ref 1.148
_refine_ls_matrix_type full
_refine_ls_number_parameters 44
_refine_ls_number_reflns 977
_refine_ls_number_restraints 0
_refine_ls_restrained_S_all 1.148
_refine_ls_R_factor_all 0.0144
_refine_ls_R_factor_gt 0.0122
_refine_ls_shift/su_max 0.000
_refine_ls_shift/su_mean 0.000
_refine_ls_structure_factor_coef Fsqd
_refine_ls_weighting_details
;
 calc w=1/[\s\^2\^(Fo\^2\^)+(0.0146P)\^2\^+0.1719P] where
 P=(Fo\^2\^+2Fc\^2\^)/
;
_refine_ls_weighting_scheme calc
_refine_ls_wR_factor_gt 0.0314
_refine_ls_wR_factor_ref 0.0318
_reflns_number_gt 900
_reflns_number_total 977
_reflns_threshold_expression >2sigma(I)
_cod_data_source_file c7ce01980g2.cif
_cod_data_source_block HCE_85K_01MPa
_cod_depositor_comments 'Adding full bibliography for 7229662--7229668.cif.'
_cod_database_code 7229663

loop_
_symmetry_equiv_pos_as_xyz
'x, y, z'
'-x+1/2, -y, z+1/2'
'-x, y+1/2, -z'
'x+1/2, -y+1/2, -z+1/2'
'-x, -y, -z'
'x-1/2, y, -z-1/2'
'x, -y-1/2, z'
'-x-1/2, y-1/2, z-1/2'

loop_
_atom_site_label
_atom_site_type_symbol
_atom_site_fract_x
_atom_site_fract_y
_atom_site_fract_z
_atom_site_U_iso_or_equiv
_atom_site_adp_type
_atom_site_occupancy
_atom_site_symmetry_multiplicity
_atom_site_calc_flag
_atom_site_refinement_flags
C1 C 0.10921(11) 0.2500 0.21410(19) 0.0107(2) Uani 1 2 d S
C2 C 0.14171(11) 0.2500 -0.0276(2) 0.0117(2) Uani 1 2 d S
Cl1 Cl 0.24126(3) 0.2500 0.36594(5) 0.01421(8) Uani 1 2 d S
Cl2 Cl 0.02543(2) 0.39448(2) 0.27423(4) 0.01467(7) Uani 1 1 d .
Cl3 Cl 0.00898(3) 0.2500 -0.17927(5) 0.01557(8) Uani 1 2 d S
Cl4 Cl 0.22592(2) 0.39401(2) -0.08928(4) 0.01632(7) Uani 1 1 d .

loop_
_atom_site_aniso_label
_atom_site_aniso_U_11
_atom_site_aniso_U_22
_atom_site_aniso_U_33
_atom_site_aniso_U_23
_atom_site_aniso_U_13
_atom_site_aniso_U_12
C1 0.0101(6) 0.0099(5) 0.0122(6) 0.000 0.0001(4) 0.000
C2 0.0123(6) 0.0099(5) 0.0129(5) 0.000 0.0005(5) 0.000
Cl1 0.01182(14) 0.01712(16) 0.01369(15) 0.000 -0.00326(11) 0.000
Cl2 0.01477(12) 0.01218(12) 0.01705(11) -0.00278(8) 0.00122(8) 0.00360(8)
Cl3 0.01608(15) 0.01700(15) 0.01363(15) 0.000 -0.00479(11) 0.000
Cl4 0.01864(13) 0.01387(12) 0.01644(12) 0.00291(8) 0.00234(8) -0.00493(8)

loop_
_atom_type_symbol
_atom_type_description
_atom_type_scat_dispersion_real
_atom_type_scat_dispersion_imag
_atom_type_scat_source
C C 0.0033 0.0016 'International Tables Vol C Tables 4.2.6.8 and 6.1.1.4'
Cl Cl 0.1484 0.1585 'International Tables Vol C Tables 4.2.6.8 and 6.1.1.4'

loop_
_geom_angle_atom_site_label_1
_geom_angle_atom_site_label_2
_geom_angle_atom_site_label_3
_geom_angle
_geom_angle_site_symmetry_1
_geom_angle_site_symmetry_3
C2 C1 Cl2 109.46(5) . 7_565
C2 C1 Cl2 109.46(5) . .
Cl2 C1 Cl2 109.91(7) 7_565 .
C2 C1 Cl1 109.61(9) . .
Cl2 C1 Cl1 109.20(5) 7_565 .
Cl2 C1 Cl1 109.20(5) . .
C1 C2 Cl4 109.81(5) . .
C1 C2 Cl4 109.81(5) . 7_565
Cl4 C2 Cl4 109.30(7) . 7_565
C1 C2 Cl3 109.44(8) . .
Cl4 C2 Cl3 109.23(5) . .
Cl4 C2 Cl3 109.23(5) 7_565 .

loop_
_geom_bond_atom_site_label_1
_geom_bond_atom_site_label_2
_geom_bond_distance
_geom_bond_site_symmetry_2
C1 C2 1.5732(18) .
C1 Cl2 1.7648(8) 7_565
C1 Cl2 1.7648(8) .
C1 Cl1 1.7650(13) .
C2 Cl4 1.7657(8) .
C2 Cl4 1.7657(8) 7_565
C2 Cl3 1.7707(13) .

loop_
_geom_torsion_atom_site_label_1
_geom_torsion_atom_site_label_2
_geom_torsion_atom_site_label_3
_geom_torsion_atom_site_label_4
_geom_torsion
_geom_torsion_site_symmetry_1
_geom_torsion_site_symmetry_4
Cl2 C1 C2 Cl4 -179.85(5) 7_565 .
Cl2 C1 C2 Cl4 59.64(9) . .
Cl1 C1 C2 Cl4 -60.10(5) . .
Cl2 C1 C2 Cl4 -59.64(9) 7_565 7_565
Cl2 C1 C2 Cl4 179.85(5) . 7_565
Cl1 C1 C2 Cl4 60.10(5) . 7_565
Cl2 C1 C2 Cl3 60.26(5) 7_565 .
Cl2 C1 C2 Cl3 -60.26(5) . .
Cl1 C1 C2 Cl3 180.0 . .
